data_7205883
loop_
_publ_author_name
'Zavras, Athanasios'
'Fry, Julie A.'
'Beavers, Christine M.'
'Talbo, Gert H.'
'Richards, Anne F.'

_publ_section_title
;
 2-Pyridylmethylphosphonic acid: a flexible, multi-dentate ligand for
 metal phosphonates
;
_journal_issue 10
_journal_name_full CrystEngComm
_journal_page_first 3551
_journal_paper_doi 10.1039/c0ce00969e
_journal_volume 13
_journal_year 2011
_chemical_formula_sum 'C18 H24 Cl3 Fe N3 O21 P3'
_chemical_formula_weight 873.51
_chemical_name_common (((2PyHCH2PO3H)Fe2)(ClO4))n
_chemical_name_systematic
;
?
;
_space_group_IT_number 148
_symmetry_cell_setting trigonal
_symmetry_space_group_name_Hall '-R 3'
_symmetry_space_group_name_H-M 'R -3 :H'
_atom_sites_solution_hydrogens geom
_atom_sites_solution_primary direct
_atom_sites_solution_secondary difmap
_audit_creation_method SHELXL-97
_cell_angle_alpha 90.00
_cell_angle_beta 90.00
_cell_angle_gamma 120.00
_cell_formula_units_Z 6
_cell_length_a 23.6196(7)
_cell_length_b 23.6196(7)
_cell_length_c 9.5024(3)
_cell_measurement_reflns_used 4753
_cell_measurement_temperature 173(2)
_cell_measurement_theta_max 29.2623
_cell_measurement_theta_min 2.9202
_cell_volume 4591.0(2)
_computing_cell_refinement 'CrysAlisPro, V. 171.34.40'
_computing_data_collection 'CrysAlisPro, V. 1.171.34.40'
_computing_data_reduction 'CrysAlisPro, V. 1.171.34.40'
_computing_molecular_graphics Olex2
_computing_publication_material 'XCIF, Bruker SHELXTL v. 6.12'
_computing_structure_refinement 'SHELXL-97 (Sheldrick, 1997)'
_computing_structure_solution 'SHELXS-97 (Sheldrick, 1990)'
_diffrn_ambient_temperature 173(2)
_diffrn_detector_area_resol_mean 10.3281
_diffrn_measured_fraction_theta_full 0.999
_diffrn_measured_fraction_theta_max 0.922
_diffrn_measurement_device_type 'Xcalibur, Atlas, Gemini'
_diffrn_measurement_method \w
_diffrn_radiation_monochromator graphite
_diffrn_radiation_source 'Enhance (Mo) X-ray Source'
_diffrn_radiation_type MoK\a
_diffrn_radiation_wavelength 0.71073
_diffrn_reflns_av_R_equivalents 0.0497
_diffrn_reflns_av_sigmaI/netI 0.0476
_diffrn_reflns_limit_h_max 31
_diffrn_reflns_limit_h_min -26
_diffrn_reflns_limit_k_max 30
_diffrn_reflns_limit_k_min -31
_diffrn_reflns_limit_l_max 12
_diffrn_reflns_limit_l_min -13
_diffrn_reflns_number 14286
_diffrn_reflns_theta_full 26.25
_diffrn_reflns_theta_max 29.33
_diffrn_reflns_theta_min 2.93
_exptl_absorpt_coefficient_mu 1.009
_exptl_absorpt_correction_type none
_exptl_absorpt_process_details none
_exptl_crystal_colour colorless
_exptl_crystal_density_diffrn 1.896
_exptl_crystal_density_method 'not measured'
_exptl_crystal_description cube
_exptl_crystal_F_000 2658
_exptl_crystal_size_max 0.02
_exptl_crystal_size_mid 0.02
_exptl_crystal_size_min 0.01
_refine_diff_density_max 0.469
_refine_diff_density_min -0.497
_refine_diff_density_rms 0.084
_refine_ls_extinction_method none
_refine_ls_goodness_of_fit_ref 1.022
_refine_ls_hydrogen_treatment constr
_refine_ls_matrix_type full
_refine_ls_number_parameters 149
_refine_ls_number_reflns 2581
_refine_ls_number_restraints 0
_refine_ls_restrained_S_all 1.022
_refine_ls_R_factor_all 0.0664
_refine_ls_R_factor_gt 0.0407
_refine_ls_shift/su_max 0.000
_refine_ls_shift/su_mean 0.000
_refine_ls_structure_factor_coef Fsqd
_refine_ls_weighting_details 'calc w=1/[\s^2^(Fo^2^)+(0.0350P)^2^+15.7889P] where P=(Fo^2^+2Fc^2^)/3'
_refine_ls_weighting_scheme calc
_refine_ls_wR_factor_gt 0.0823
_refine_ls_wR_factor_ref 0.0904
_reflns_number_gt 1959
_reflns_number_total 2581
_reflns_threshold_expression >2sigma(I)
_cod_data_source_file c0ce00969e.txt
_cod_data_source_block g:\pych2p~1\cbrev~1\cb4sav
_cod_depositor_comments
;
The following automatic conversions were performed:
'_symmetry_cell_setting' value 'Trigonal' changed to 'trigonal' according
to '/home/saulius/struct/CIF-dictionaries/cif_core.dic' dictionary named
'cif_core.dic' version 2.4.1 from 2010-06-29.

Automatic conversion script
Id: cif_fix_enum 1555 2011-01-17 13:19:09Z saulius 
;
_cod_original_sg_symbol_H-M R-3
_cod_database_code 7205883

loop_
_symmetry_equiv_pos_as_xyz
'x, y, z'
'-y, x-y, z'
'-x+y, -x, z'
'x+2/3, y+1/3, z+1/3'
'-y+2/3, x-y+1/3, z+1/3'
'-x+y+2/3, -x+1/3, z+1/3'
'x+1/3, y+2/3, z+2/3'
'-y+1/3, x-y+2/3, z+2/3'
'-x+y+1/3, -x+2/3, z+2/3'
'-x, -y, -z'
'y, -x+y, -z'
'x-y, x, -z'
'-x+2/3, -y+1/3, -z+1/3'
'y+2/3, -x+y+1/3, -z+1/3'
'x-y+2/3, x+1/3, -z+1/3'
'-x+1/3, -y+2/3, -z+2/3'
'y+1/3, -x+y+2/3, -z+2/3'
'x-y+1/3, x+2/3, -z+2/3'

loop_
_atom_site_label
_atom_site_type_symbol
_atom_site_fract_x
_atom_site_fract_y
_atom_site_fract_z
_atom_site_U_iso_or_equiv
_atom_site_adp_type
_atom_site_occupancy
_atom_site_symmetry_multiplicity
_atom_site_calc_flag
_atom_site_refinement_flags
_atom_site_disorder_assembly
_atom_site_disorder_group
Fe1 Fe 0.0000 0.0000 0.5000 0.01096(18) Uani 1 6 d S . .
Fe2 Fe 0.0000 0.0000 0.0000 0.00994(18) Uani 1 6 d S . .
Cl1 Cl 0.21721(3) -0.04952(4) -0.09742(7) 0.02963(18) Uani 1 1 d . . .
P1 P 0.10372(3) 0.01317(3) 0.24197(6) 0.01257(15) Uani 1 1 d . . .
N1 N 0.19576(12) -0.05775(12) 0.2874(3) 0.0276(5) Uani 1 1 d . . .
H1PY H 0.2186 -0.0306 0.2160 0.033 Uiso 1 1 d R . .
O1 O 0.07450(9) 0.01133(9) 0.38229(17) 0.0204(4) Uani 1 1 d . . .
O2 O 0.07979(8) 0.03515(8) 0.11873(16) 0.0146(4) Uani 1 1 d . . .
O3 O 0.17932(8) 0.05843(9) 0.25651(19) 0.0224(4) Uani 1 1 d . . .
H3 H 0.1980 0.0828 0.1979 0.034 Uiso 1 1 d R . .
O4 O 0.26525(13) -0.06743(16) -0.0836(4) 0.0832(11) Uani 1 1 d . . .
O5 O 0.15364(10) -0.10634(10) -0.0740(2) 0.0334(5) Uani 1 1 d . . .
O6 O 0.22780(14) -0.00138(12) 0.0070(3) 0.0619(8) Uani 1 1 d . . .
O7 O 0.21894(13) -0.02266(13) -0.2311(2) 0.0594(8) Uani 1 1 d . . .
C1 C 0.09396(13) -0.06601(13) 0.2068(3) 0.0208(6) Uani 1 1 d . . .
H1A H 0.0470 -0.0994 0.2117 0.025 Uiso 1 1 calc R . .
H1B H 0.1095 -0.0665 0.1103 0.025 Uiso 1 1 calc R . .
C2 C 0.13113(14) -0.08300(13) 0.3096(3) 0.0229(6) Uani 1 1 d . . .
C3 C 0.10433(15) -0.12090(15) 0.4265(3) 0.0305(7) Uani 1 1 d . . .
H3A H 0.0591 -0.1389 0.4462 0.037 Uiso 1 1 calc R . .
C4 C 0.14348(16) -0.13293(16) 0.5164(3) 0.0336(7) Uani 1 1 d . . .
H4A H 0.1247 -0.1594 0.5974 0.040 Uiso 1 1 calc R . .
C5 C 0.20853(16) -0.10718(16) 0.4897(3) 0.0338(7) Uani 1 1 d . . .
H5A H 0.2352 -0.1158 0.5507 0.041 Uiso 1 1 calc R . .
C6 C 0.23458(15) -0.06855(15) 0.3728(3) 0.0337(7) Uani 1 1 d . . .
H6A H 0.2799 -0.0496 0.3526 0.040 Uiso 1 1 calc R . .

loop_
_atom_site_aniso_label
_atom_site_aniso_U_11
_atom_site_aniso_U_22
_atom_site_aniso_U_33
_atom_site_aniso_U_23
_atom_site_aniso_U_13
_atom_site_aniso_U_12
Fe1 0.0128(3) 0.0128(3) 0.0073(4) 0.000 0.000 0.00641(13)
Fe2 0.0118(3) 0.0118(3) 0.0063(4) 0.000 0.000 0.00588(13)
Cl1 0.0243(4) 0.0324(4) 0.0261(4) -0.0005(3) -0.0006(3) 0.0096(3)
P1 0.0125(3) 0.0159(3) 0.0099(3) 0.0000(2) -0.0001(2) 0.0075(3)
N1 0.0305(13) 0.0286(13) 0.0288(13) 0.0051(11) 0.0014(11) 0.0185(11)
O1 0.0207(9) 0.0318(11) 0.0119(9) 0.0007(7) 0.0035(7) 0.0154(8)
O2 0.0151(8) 0.0158(9) 0.0121(8) -0.0003(7) -0.0041(7) 0.0071(7)
O3 0.0142(9) 0.0275(10) 0.0190(9) 0.0061(8) -0.0014(7) 0.0056(8)
O4 0.0329(15) 0.082(2) 0.143(3) 0.014(2) 0.0044(18) 0.0352(16)
O5 0.0253(11) 0.0289(11) 0.0379(12) 0.0029(9) -0.0023(9) 0.0075(9)
O6 0.078(2) 0.0362(14) 0.0341(13) -0.0073(11) 0.0146(13) 0.0003(13)
O7 0.0582(17) 0.0558(17) 0.0288(13) 0.0099(12) -0.0016(12) 0.0021(14)
C1 0.0240(14) 0.0211(13) 0.0211(13) -0.0039(11) -0.0055(11) 0.0142(12)
C2 0.0281(15) 0.0236(14) 0.0246(14) -0.0039(11) -0.0016(11) 0.0187(12)
C3 0.0347(17) 0.0341(16) 0.0302(16) 0.0047(13) 0.0044(13) 0.0230(14)
C4 0.0467(19) 0.0437(19) 0.0234(15) 0.0040(13) 0.0038(14) 0.0323(16)
C5 0.0456(19) 0.0430(19) 0.0282(16) -0.0033(14) -0.0080(14) 0.0336(16)
C6 0.0294(16) 0.0362(17) 0.0429(18) 0.0009(14) -0.0046(14) 0.0218(14)

loop_
_atom_type_symbol
_atom_type_description
_atom_type_scat_dispersion_real
_atom_type_scat_dispersion_imag
_atom_type_scat_source
C C 0.0033 0.0016 'International Tables Vol C Tables 4.2.6.8 and 6.1.1.4'
H H 0.0000 0.0000 'International Tables Vol C Tables 4.2.6.8 and 6.1.1.4'
Cl Cl 0.1484 0.1585 'International Tables Vol C Tables 4.2.6.8 and 6.1.1.4'
Fe Fe 0.3463 0.8444 'International Tables Vol C Tables 4.2.6.8 and 6.1.1.4'
N N 0.0061 0.0033 'International Tables Vol C Tables 4.2.6.8 and 6.1.1.4'
O O 0.0106 0.0060 'International Tables Vol C Tables 4.2.6.8 and 6.1.1.4'
P P 0.1023 0.0942 'International Tables Vol C Tables 4.2.6.8 and 6.1.1.4'

loop_
_geom_angle_atom_site_label_1
_geom_angle_atom_site_label_2
_geom_angle_atom_site_label_3
_geom_angle
_geom_angle_site_symmetry_1
_geom_angle_site_symmetry_3
_geom_angle_publ_flag
O1 Fe1 O1 88.59(7) 12_556 2 ?
O1 Fe1 O1 180.00 12_556 3 ?
O1 Fe1 O1 91.42(7) 2 3 ?
O1 Fe1 O1 88.59(7) 12_556 . ?
O1 Fe1 O1 91.41(7) 2 . ?
O1 Fe1 O1 91.41(7) 3 . ?
O1 Fe1 O1 91.41(7) 12_556 11_556 ?
O1 Fe1 O1 180.00 2 11_556 ?
O1 Fe1 O1 88.59(7) 3 11_556 ?
O1 Fe1 O1 88.59(7) . 11_556 ?
O1 Fe1 O1 91.41(7) 12_556 10_556 ?
O1 Fe1 O1 88.59(7) 2 10_556 ?
O1 Fe1 O1 88.59(7) 3 10_556 ?
O1 Fe1 O1 180.00 . 10_556 ?
O1 Fe1 O1 91.41(7) 11_556 10_556 ?
O2 Fe2 O2 89.05(7) . 12 ?
O2 Fe2 O2 180.00 . 10 ?
O2 Fe2 O2 90.95(7) 12 10 ?
O2 Fe2 O2 90.95(7) . 2 ?
O2 Fe2 O2 89.05(7) 12 2 ?
O2 Fe2 O2 89.05(7) 10 2 ?
O2 Fe2 O2 89.05(7) . 11 ?
O2 Fe2 O2 90.95(7) 12 11 ?
O2 Fe2 O2 90.95(7) 10 11 ?
O2 Fe2 O2 180.00 2 11 ?
O2 Fe2 O2 90.95(7) . 3 ?
O2 Fe2 O2 180.00 12 3 ?
O2 Fe2 O2 89.05(7) 10 3 ?
O2 Fe2 O2 90.95(7) 2 3 ?
O2 Fe2 O2 89.05(7) 11 3 ?
O4 Cl1 O7 112.0(2) . . ?
O4 Cl1 O6 109.1(2) . . ?
O7 Cl1 O6 108.19(17) . . ?
O4 Cl1 O5 109.08(16) . . ?
O7 Cl1 O5 109.84(14) . . ?
O6 Cl1 O5 108.54(14) . . ?
O1 P1 O2 117.29(10) . . ?
O1 P1 O3 107.14(10) . . ?
O2 P1 O3 109.36(10) . . ?
O1 P1 C1 108.60(12) . . ?
O2 P1 C1 109.89(11) . . ?
O3 P1 C1 103.68(12) . . ?
C6 N1 C2 123.4(3) . . ?
C6 N1 H1PY 111.5 . . ?
C2 N1 H1PY 125.0 . . ?
P1 O1 Fe1 150.76(12) . . ?
P1 O2 Fe2 137.80(10) . . ?
P1 O3 H3 118.9 . . ?
C2 C1 P1 111.74(18) . . ?
C2 C1 H1A 109.3 . . ?
P1 C1 H1A 109.3 . . ?
C2 C1 H1B 109.3 . . ?
P1 C1 H1B 109.3 . . ?
H1A C1 H1B 107.9 . . ?
N1 C2 C3 117.9(3) . . ?
N1 C2 C1 117.7(2) . . ?
C3 C2 C1 124.4(3) . . ?
C2 C3 C4 119.7(3) . . ?
C2 C3 H3A 120.1 . . ?
C4 C3 H3A 120.1 . . ?
C5 C4 C3 120.7(3) . . ?
C5 C4 H4A 119.6 . . ?
C3 C4 H4A 119.6 . . ?
C4 C5 C6 118.5(3) . . ?
C4 C5 H5A 120.7 . . ?
C6 C5 H5A 120.7 . . ?
N1 C6 C5 119.7(3) . . ?
N1 C6 H6A 120.2 . . ?
C5 C6 H6A 120.2 . . ?

loop_
_geom_bond_atom_site_label_1
_geom_bond_atom_site_label_2
_geom_bond_distance
_geom_bond_site_symmetry_2
_geom_bond_publ_flag
Fe1 O1 1.9870(17) 12_556 ?
Fe1 O1 1.9870(17) 2 ?
Fe1 O1 1.9870(17) 3 ?
Fe1 O1 1.9870(17) . ?
Fe1 O1 1.9870(17) 11_556 ?
Fe1 O1 1.9870(17) 10_556 ?
Fe2 O2 1.9873(16) . ?
Fe2 O2 1.9873(16) 12 ?
Fe2 O2 1.9873(16) 10 ?
Fe2 O2 1.9873(16) 2 ?
Fe2 O2 1.9873(16) 11 ?
Fe2 O2 1.9873(16) 3 ?
Cl1 O4 1.402(3) . ?
Cl1 O7 1.412(2) . ?
Cl1 O6 1.433(3) . ?
Cl1 O5 1.446(2) . ?
P1 O1 1.4921(17) . ?
P1 O2 1.5013(17) . ?
P1 O3 1.5624(18) . ?
P1 C1 1.798(3) . ?
N1 C6 1.341(4) . ?
N1 C2 1.349(4) . ?
N1 H1PY 0.9040 . ?
O3 H3 0.7630 . ?
C1 C2 1.496(4) . ?
C1 H1A 0.9900 . ?
C1 H1B 0.9900 . ?
C2 C3 1.367(4) . ?
C3 C4 1.388(4) . ?
C3 H3A 0.9500 . ?
C4 C5 1.364(5) . ?
C4 H4A 0.9500 . ?
C5 C6 1.372(4) . ?
C5 H5A 0.9500 . ?
C6 H6A 0.9500 . ?

loop_
_geom_torsion_atom_site_label_1
_geom_torsion_atom_site_label_2
_geom_torsion_atom_site_label_3
_geom_torsion_atom_site_label_4
_geom_torsion
_geom_torsion_site_symmetry_1
_geom_torsion_site_symmetry_2
_geom_torsion_site_symmetry_3
_geom_torsion_site_symmetry_4
_geom_torsion_publ_flag
O2 P1 O1 Fe1 30.1(3) . . . . ?
O3 P1 O1 Fe1 153.4(2) . . . . ?
C1 P1 O1 Fe1 -95.2(3) . . . . ?
O1 Fe1 O1 P1 -138.8(2) 12_556 . . . ?
O1 Fe1 O1 P1 -50.2(2) 2 . . . ?
O1 Fe1 O1 P1 41.2(2) 3 . . . ?
O1 Fe1 O1 P1 129.8(2) 11_556 . . . ?
O1 Fe1 O1 P1 93(70) 10_556 . . . ?
O1 P1 O2 Fe2 -73.18(18) . . . . ?
O3 P1 O2 Fe2 164.63(14) . . . . ?
C1 P1 O2 Fe2 51.45(19) . . . . ?
O2 Fe2 O2 P1 -176.03(16) 12 . . . ?
O2 Fe2 O2 P1 49(36) 10 . . . ?
O2 Fe2 O2 P1 94.93(10) 2 . . . ?
O2 Fe2 O2 P1 -85.07(10) 11 . . . ?
O2 Fe2 O2 P1 3.97(16) 3 . . . ?
O1 P1 C1 C2 -64.1(2) . . . . ?
O2 P1 C1 C2 166.39(18) . . . . ?
O3 P1 C1 C2 49.6(2) . . . . ?
C6 N1 C2 C3 0.8(4) . . . . ?
C6 N1 C2 C1 179.0(3) . . . . ?
P1 C1 C2 N1 -80.8(3) . . . . ?
P1 C1 C2 C3 97.3(3) . . . . ?
N1 C2 C3 C4 -0.9(4) . . . . ?
C1 C2 C3 C4 -179.1(3) . . . . ?
C2 C3 C4 C5 0.2(5) . . . . ?
C3 C4 C5 C6 0.7(5) . . . . ?
C2 N1 C6 C5 0.1(4) . . . . ?
C4 C5 C6 N1 -0.8(5) . . . . ?
